data_4023049
loop_
_publ_author_name
'Hanns Martin Kaiser'
'Ivo Zenz'
'Wei Fun Lo'
'Anke Spannenberg'
'Kristin Schr\"oder'
'Haijun Jiao'
'Dirk G\"ordes'
'Matthias Beller'
'Man Kin Tse'

_publ_section_title
;
 Preparation of Novel Unsymmetrical Bisindoles under Solvent-Free
 Conditions: Synthesis, Crystal Structures, and Mechanistic Aspects
;
_journal_name_full 'Journal of Organic Chemistry'
_journal_page_first 8847
_journal_page_last 8858
_journal_paper_doi 10.1021/jo7016026
_journal_volume 72
_journal_year 2007
_chemical_formula_sum 'C29 H33 N3 O7 S'
_chemical_formula_weight 567.64
_chemical_name_systematic
; 
 ? 
;
_space_group_IT_number 14
_symmetry_cell_setting monoclinic
_symmetry_space_group_name_Hall '-P 2ybc'
_symmetry_space_group_name_H-M 'P 1 21/c 1'
_atom_sites_solution_hydrogens geom
_atom_sites_solution_primary direct
_atom_sites_solution_secondary difmap
_audit_creation_method SHELXL-97
_cell_angle_alpha 90.00
_cell_angle_beta 99.372(5)
_cell_angle_gamma 90.00
_cell_formula_units_Z 4
_cell_length_a 9.5642(6)
_cell_length_b 27.4004(19)
_cell_length_c 11.5292(6)
_cell_measurement_reflns_used all
_cell_measurement_temperature 293(2)
_cell_volume 2981.0(3)
_computing_data_collection STOE-X-AREA
_computing_molecular_graphics XP
_computing_structure_refinement 'SHELXL-97 (Sheldrick, 1997)'
_computing_structure_solution 'SIR2004 (J. Appl. Cryst. 2005, 38, 381)'
_diffrn_ambient_temperature 293(2)
_diffrn_measured_fraction_theta_full 1.000
_diffrn_measured_fraction_theta_max 1.000
_diffrn_measurement_device_type 'STOE-IPDS II'
_diffrn_radiation_monochromator graphite
_diffrn_radiation_source 'fine-focus sealed tube'
_diffrn_radiation_type MoK\a
_diffrn_radiation_wavelength 0.71073
_diffrn_reflns_av_R_equivalents 0.0710
_diffrn_reflns_av_sigmaI/netI 0.0560
_diffrn_reflns_limit_h_max 11
_diffrn_reflns_limit_h_min -11
_diffrn_reflns_limit_k_max 32
_diffrn_reflns_limit_k_min -32
_diffrn_reflns_limit_l_max 13
_diffrn_reflns_limit_l_min -13
_diffrn_reflns_number 38552
_diffrn_reflns_theta_full 25.00
_diffrn_reflns_theta_max 25.00
_diffrn_reflns_theta_min 1.49
_exptl_absorpt_coefficient_mu 0.157
_exptl_absorpt_correction_T_max 0.6678
_exptl_absorpt_correction_T_min 0.4006
_exptl_absorpt_correction_type numerical
_exptl_crystal_colour colourless
_exptl_crystal_density_diffrn 1.265
_exptl_crystal_density_method 'not measured'
_exptl_crystal_description needle
_exptl_crystal_F_000 1200
_exptl_crystal_size_max 0.75
_exptl_crystal_size_mid 0.15
_exptl_crystal_size_min 0.15
_refine_diff_density_max 0.608
_refine_diff_density_min -0.479
_refine_diff_density_rms 0.048
_refine_ls_extinction_coef 0.0120(11)
_refine_ls_extinction_expression Fc^*^=kFc[1+0.001xFc^2^\l^3^/sin(2\q)]^-1/4^
_refine_ls_extinction_method SHELXL
_refine_ls_goodness_of_fit_ref 0.917
_refine_ls_hydrogen_treatment mixed
_refine_ls_matrix_type full
_refine_ls_number_parameters 358
_refine_ls_number_reflns 5265
_refine_ls_number_restraints 12
_refine_ls_restrained_S_all 0.922
_refine_ls_R_factor_all 0.0871
_refine_ls_R_factor_gt 0.0532
_refine_ls_shift/su_max 0.001
_refine_ls_shift/su_mean 0.000
_refine_ls_structure_factor_coef Fsqd
_refine_ls_weighting_details 'calc w=1/[\s^2^(Fo^2^)+(0.0932P)^2^+0.0000P] where P=(Fo^2^+2Fc^2^)/3'
_refine_ls_weighting_scheme calc
_refine_ls_wR_factor_gt 0.1415
_refine_ls_wR_factor_ref 0.1517
_reflns_number_gt 3039
_reflns_number_total 5265
_reflns_threshold_expression >2sigma(I)
_cod_data_source_file jo7016026-File002.cif
_cod_data_source_block ks480w
_cod_original_sg_symbol_H-M 'P 21/c'
_cod_database_code 4023049

loop_
_symmetry_equiv_pos_as_xyz
'x, y, z'
'-x, y+1/2, -z+1/2'
'-x, -y, -z'
'x, -y-1/2, z-1/2'

loop_
_atom_site_label
_atom_site_type_symbol
_atom_site_fract_x
_atom_site_fract_y
_atom_site_fract_z
_atom_site_U_iso_or_equiv
_atom_site_adp_type
_atom_site_occupancy
_atom_site_symmetry_multiplicity
_atom_site_calc_flag
_atom_site_refinement_flags
_atom_site_disorder_assembly
_atom_site_disorder_group
C15A C 0.3389(5) -0.2464(2) 0.6903(7) 0.073(2) Uiso 0.558(11) 1 d PD A 1
H15A H 0.3242 -0.2465 0.6059 0.109 Uiso 0.558(11) 1 calc PR A 1
H15B H 0.2586 -0.2319 0.7170 0.109 Uiso 0.558(11) 1 calc PR A 1
H15C H 0.3503 -0.2794 0.7187 0.109 Uiso 0.558(11) 1 calc PR A 1
C16A C 0.6027(6) -0.2316(3) 0.6813(6) 0.0572(19) Uiso 0.558(11) 1 d PD A 1
H16A H 0.5801 -0.2282 0.5975 0.086 Uiso 0.558(11) 1 calc PR A 1
H16B H 0.6266 -0.2650 0.7006 0.086 Uiso 0.558(11) 1 calc PR A 1
H16C H 0.6818 -0.2111 0.7108 0.086 Uiso 0.558(11) 1 calc PR A 1
C17A C 0.4864(11) -0.2193(3) 0.8716(3) 0.093(3) Uiso 0.558(11) 1 d PD A 1
H17A H 0.3988 -0.2090 0.8943 0.140 Uiso 0.558(11) 1 calc PR A 1
H17B H 0.5617 -0.1984 0.9073 0.140 Uiso 0.558(11) 1 calc PR A 1
H17C H 0.5064 -0.2523 0.8971 0.140 Uiso 0.558(11) 1 calc PR A 1
C15B C 0.3443(10) -0.2440(5) 0.7674(15) 0.130(5) Uiso 0.442(11) 1 d PD A 2
H15D H 0.2993 -0.2246 0.8201 0.195 Uiso 0.442(11) 1 calc PR A 2
H15E H 0.3739 -0.2745 0.8043 0.195 Uiso 0.442(11) 1 calc PR A 2
H15F H 0.2785 -0.2499 0.6966 0.195 Uiso 0.442(11) 1 calc PR A 2
C16B C 0.5655(10) -0.2396(3) 0.6545(7) 0.064(3) Uiso 0.442(11) 1 d PD A 2
H16D H 0.6417 -0.2178 0.6455 0.097 Uiso 0.442(11) 1 calc PR A 2
H16E H 0.5085 -0.2453 0.5792 0.097 Uiso 0.442(11) 1 calc PR A 2
H16F H 0.6037 -0.2700 0.6868 0.097 Uiso 0.442(11) 1 calc PR A 2
C17B C 0.5711(11) -0.2094(4) 0.8574(6) 0.083(3) Uiso 0.442(11) 1 d PD A 2
H17D H 0.5175 -0.1951 0.9123 0.124 Uiso 0.442(11) 1 calc PR A 2
H17E H 0.6483 -0.1883 0.8476 0.124 Uiso 0.442(11) 1 calc PR A 2
H17F H 0.6076 -0.2405 0.8868 0.124 Uiso 0.442(11) 1 calc PR A 2
C20A C 1.1110(10) -0.1259(6) 0.7486(6) 0.079(4) Uiso 0.47(3) 1 d PD B 1
H20A H 1.1034 -0.1006 0.6903 0.118 Uiso 0.47(3) 1 calc PR B 1
H20B H 1.0492 -0.1524 0.7200 0.118 Uiso 0.47(3) 1 calc PR B 1
H20C H 1.2070 -0.1374 0.7646 0.118 Uiso 0.47(3) 1 calc PR B 1
C21A C 1.0770(13) -0.1432(5) 0.9618(11) 0.090(4) Uiso 0.47(3) 1 d PD B 1
H21A H 1.0234 -0.1717 0.9336 0.134 Uiso 0.47(3) 1 calc PR B 1
H21B H 1.0389 -0.1294 1.0265 0.134 Uiso 0.47(3) 1 calc PR B 1
H21C H 1.1742 -0.1522 0.9874 0.134 Uiso 0.47(3) 1 calc PR B 1
C22A C 1.1511(12) -0.0582(3) 0.8980(16) 0.091(4) Uiso 0.47(3) 1 d PD B 1
H22A H 1.1414 -0.0364 0.8321 0.137 Uiso 0.47(3) 1 calc PR B 1
H22B H 1.2494 -0.0658 0.9228 0.137 Uiso 0.47(3) 1 calc PR B 1
H22C H 1.1140 -0.0430 0.9616 0.137 Uiso 0.47(3) 1 calc PR B 1
C20B C 1.0945(11) -0.1452(5) 0.7738(11) 0.093(3) Uiso 0.53(3) 1 d PD B 2
H20D H 1.0369 -0.1731 0.7830 0.140 Uiso 0.53(3) 1 calc PR B 2
H20E H 1.1926 -0.1544 0.7879 0.140 Uiso 0.53(3) 1 calc PR B 2
H20F H 1.0702 -0.1327 0.6953 0.140 Uiso 0.53(3) 1 calc PR B 2
C21B C 1.0961(11) -0.1279(5) 0.9863(6) 0.080(3) Uiso 0.53(3) 1 d PD B 2
H21D H 1.0410 -0.1571 0.9874 0.121 Uiso 0.53(3) 1 calc PR B 2
H21E H 1.0697 -0.1050 1.0418 0.121 Uiso 0.53(3) 1 calc PR B 2
H21F H 1.1949 -0.1357 1.0071 0.121 Uiso 0.53(3) 1 calc PR B 2
C22B C 1.1548(10) -0.0585(2) 0.8566(14) 0.087(3) Uiso 0.53(3) 1 d PD B 2
H22D H 1.1325 -0.0358 0.9143 0.131 Uiso 0.53(3) 1 calc PR B 2
H22E H 1.1317 -0.0443 0.7798 0.131 Uiso 0.53(3) 1 calc PR B 2
H22F H 1.2541 -0.0660 0.8723 0.131 Uiso 0.53(3) 1 calc PR B 2
S1 S 0.49665(9) 0.10507(3) 0.83239(7) 0.0574(3) Uani 1 1 d . . .
O1 O 0.6971(2) -0.11765(8) 0.6776(2) 0.0672(6) Uani 1 1 d . . .
O2 O 0.8821(2) -0.05469(10) 0.9856(2) 0.0834(8) Uani 1 1 d . . .
O3 O 0.9170(2) -0.09461(8) 0.8234(2) 0.0684(6) Uani 1 1 d . B .
O4 O 0.3632(3) -0.17323(8) 0.5162(2) 0.0803(8) Uani 1 1 d . . .
O5 O 0.4451(2) -0.16390(6) 0.71001(18) 0.0588(6) Uani 1 1 d . A .
O6 O 0.6145(2) 0.12207(7) 0.7810(2) 0.0755(7) Uani 1 1 d . . .
O7 O 0.4962(3) 0.11350(8) 0.95443(19) 0.0770(7) Uani 1 1 d . . .
N1 N 0.4103(2) -0.09774(7) 0.5964(2) 0.0474(6) Uani 1 1 d . . .
N2 N 0.6992(2) -0.06514(8) 0.8349(2) 0.0472(6) Uani 1 1 d . . .
N3 N 0.4754(3) 0.04461(8) 0.8144(2) 0.0504(6) Uani 1 1 d . . .
C1 C 0.4997(3) -0.06725(9) 0.6729(2) 0.0443(6) Uani 1 1 d . . .
C2 C 0.6405(3) -0.08629(10) 0.7278(3) 0.0484(7) Uani 1 1 d . . .
C3 C 0.6141(3) -0.03039(10) 0.8922(3) 0.0511(7) Uani 1 1 d . . .
H3A H 0.6548 -0.0268 0.9745 0.061 Uiso 1 1 calc R . .
H3B H 0.5180 -0.0425 0.8875 0.061 Uiso 1 1 calc R . .
C4 C 0.6131(3) 0.01802(10) 0.8309(3) 0.0501(7) Uani 1 1 d . . .
H4 H 0.6990 0.0379 0.8493 0.060 Uiso 1 1 calc R . .
C5 C 0.5318(3) 0.02289(9) 0.7117(3) 0.0474(7) Uani 1 1 d . . .
H5 H 0.5692 0.0459 0.6594 0.057 Uiso 1 1 calc R . .
C6 C 0.4552(3) -0.02012(9) 0.6548(2) 0.0451(7) Uani 1 1 d . . .
C7 C 0.3342(3) -0.02006(9) 0.5643(3) 0.0465(7) Uani 1 1 d . . .
C8 C 0.2478(3) 0.01707(11) 0.5071(3) 0.0578(8) Uani 1 1 d . . .
H8 H 0.2634 0.0495 0.5290 0.069 Uiso 1 1 calc R . .
C9 C 0.1408(4) 0.00469(12) 0.4193(3) 0.0689(9) Uani 1 1 d . . .
H9 H 0.0836 0.0291 0.3807 0.083 Uiso 1 1 calc R . .
C10 C 0.1155(4) -0.04372(13) 0.3862(3) 0.0696(9) Uani 1 1 d . . .
H10 H 0.0409 -0.0509 0.3262 0.084 Uiso 1 1 calc R . .
C11 C 0.1975(3) -0.08134(11) 0.4393(3) 0.0599(8) Uani 1 1 d . . .
H11 H 0.1799 -0.1136 0.4168 0.072 Uiso 1 1 calc R . .
C12 C 0.3076(3) -0.06869(10) 0.5282(3) 0.0484(7) Uani 1 1 d . . .
C13 C 0.4042(3) -0.14908(10) 0.6021(3) 0.0512(7) Uani 1 1 d . . .
C14 C 0.4739(3) -0.21665(11) 0.7376(3) 0.0767(11) Uani 1 1 d D . .
C18 C 0.8421(3) -0.07091(10) 0.8899(3) 0.0538(7) Uani 1 1 d . . .
C19 C 1.0685(3) -0.10550(11) 0.8622(3) 0.0732(10) Uani 1 1 d D . .
C23 C 0.3413(3) 0.12888(9) 0.7509(3) 0.0537(8) Uani 1 1 d . . .
C24 C 0.2232(4) 0.13590(13) 0.8019(3) 0.0710(9) Uani 1 1 d . . .
H24 H 0.2202 0.1245 0.8774 0.085 Uiso 1 1 calc R . .
C25 C 0.1082(4) 0.16027(15) 0.7392(4) 0.0858(12) Uani 1 1 d . . .
H25 H 0.0284 0.1652 0.7744 0.103 Uiso 1 1 calc R . .
C26 C 0.1076(4) 0.17720(12) 0.6284(4) 0.0749(10) Uani 1 1 d . . .
C27 C 0.2251(5) 0.16771(12) 0.5766(3) 0.0745(10) Uani 1 1 d . . .
H27 H 0.2251 0.1773 0.4992 0.089 Uiso 1 1 calc R . .
C28 C 0.3415(4) 0.14453(12) 0.6367(3) 0.0681(9) Uani 1 1 d . . .
H28 H 0.4206 0.1393 0.6010 0.082 Uiso 1 1 calc R . .
C29 C -0.0156(5) 0.20697(17) 0.5646(5) 0.1191(18) Uani 1 1 d . . .
H29A H 0.0029 0.2156 0.4879 0.179 Uiso 1 1 calc R . .
H29B H -0.0265 0.2361 0.6086 0.179 Uiso 1 1 calc R . .
H29C H -0.1010 0.1880 0.5572 0.179 Uiso 1 1 calc R . .

loop_
_atom_site_aniso_label
_atom_site_aniso_U_11
_atom_site_aniso_U_22
_atom_site_aniso_U_33
_atom_site_aniso_U_23
_atom_site_aniso_U_13
_atom_site_aniso_U_12
S1 0.0715(5) 0.0350(4) 0.0659(5) -0.0057(3) 0.0124(4) 0.0025(3)
O1 0.0609(13) 0.0602(13) 0.0788(16) -0.0229(12) 0.0068(11) 0.0131(10)
O2 0.0675(15) 0.107(2) 0.0710(16) -0.0282(15) -0.0032(13) 0.0159(13)
O3 0.0497(12) 0.0822(15) 0.0711(15) -0.0162(12) 0.0035(11) 0.0190(11)
O4 0.1025(18) 0.0435(12) 0.0846(17) -0.0090(12) -0.0159(14) 0.0027(12)
O5 0.0861(15) 0.0362(10) 0.0587(14) 0.0086(9) 0.0254(11) 0.0160(10)
O6 0.0726(15) 0.0428(11) 0.114(2) -0.0013(12) 0.0239(14) -0.0094(10)
O7 0.115(2) 0.0550(13) 0.0580(15) -0.0122(11) 0.0051(13) 0.0123(12)
N1 0.0529(14) 0.0328(11) 0.0555(15) 0.0038(10) 0.0063(11) -0.0010(10)
N2 0.0478(13) 0.0435(12) 0.0505(14) -0.0043(11) 0.0085(11) 0.0093(10)
N3 0.0613(14) 0.0349(12) 0.0573(15) -0.0007(10) 0.0167(12) 0.0051(10)
C1 0.0491(15) 0.0369(13) 0.0486(16) 0.0002(12) 0.0129(12) -0.0004(12)
C2 0.0501(16) 0.0393(14) 0.0575(19) -0.0008(13) 0.0139(14) 0.0033(12)
C3 0.0558(17) 0.0463(15) 0.0524(18) -0.0028(13) 0.0117(14) 0.0078(13)
C4 0.0521(16) 0.0425(15) 0.0574(18) -0.0054(13) 0.0138(14) 0.0021(12)
C5 0.0583(17) 0.0345(13) 0.0523(17) 0.0003(12) 0.0178(14) 0.0006(12)
C6 0.0504(16) 0.0372(14) 0.0506(17) 0.0014(12) 0.0176(13) 0.0003(11)
C7 0.0523(16) 0.0392(14) 0.0500(17) 0.0063(12) 0.0144(14) 0.0030(12)
C8 0.068(2) 0.0412(16) 0.065(2) 0.0112(14) 0.0143(17) 0.0079(14)
C9 0.069(2) 0.058(2) 0.076(2) 0.0175(17) 0.0013(18) 0.0123(16)
C10 0.061(2) 0.073(2) 0.071(2) 0.0086(18) -0.0021(17) 0.0010(17)
C11 0.0601(19) 0.0486(17) 0.069(2) 0.0041(15) 0.0036(16) -0.0048(14)
C12 0.0503(16) 0.0411(15) 0.0541(18) 0.0080(13) 0.0099(14) 0.0007(12)
C13 0.0522(17) 0.0356(14) 0.066(2) 0.0008(14) 0.0091(15) 0.0011(13)
C14 0.119(3) 0.0446(18) 0.074(2) 0.0160(16) 0.040(2) 0.0353(18)
C18 0.0579(18) 0.0465(16) 0.057(2) -0.0005(14) 0.0100(16) 0.0073(14)
C19 0.0532(19) 0.083(2) 0.082(2) -0.003(2) 0.0072(17) 0.0187(17)
C23 0.074(2) 0.0312(13) 0.0580(19) -0.0030(13) 0.0179(16) 0.0020(13)
C24 0.078(2) 0.067(2) 0.073(2) 0.0117(18) 0.027(2) 0.0036(18)
C25 0.067(2) 0.085(3) 0.110(3) 0.007(2) 0.028(2) 0.003(2)
C26 0.077(2) 0.0492(19) 0.094(3) 0.0062(18) 0.000(2) -0.0067(17)
C27 0.105(3) 0.0501(19) 0.065(2) 0.0099(16) 0.005(2) -0.0007(19)
C28 0.091(3) 0.0510(18) 0.066(2) 0.0023(16) 0.0258(19) 0.0085(17)
C29 0.087(3) 0.091(3) 0.164(5) 0.031(3) -0.024(3) 0.003(2)

loop_
_atom_type_symbol
_atom_type_description
_atom_type_scat_dispersion_real
_atom_type_scat_dispersion_imag
_atom_type_scat_source
C C 0.0033 0.0016 'International Tables Vol C Tables 4.2.6.8 and 6.1.1.4'
H H 0.0000 0.0000 'International Tables Vol C Tables 4.2.6.8 and 6.1.1.4'
N N 0.0061 0.0033 'International Tables Vol C Tables 4.2.6.8 and 6.1.1.4'
O O 0.0106 0.0060 'International Tables Vol C Tables 4.2.6.8 and 6.1.1.4'
S S 0.1246 0.1234 'International Tables Vol C Tables 4.2.6.8 and 6.1.1.4'

loop_
_geom_angle_atom_site_label_1
_geom_angle_atom_site_label_2
_geom_angle_atom_site_label_3
_geom_angle
O7 S1 O6 118.92(16)
O7 S1 N3 105.20(13)
O6 S1 N3 110.92(13)
O7 S1 C23 109.32(15)
O6 S1 C23 108.24(15)
N3 S1 C23 103.09(13)
C18 O3 C19 121.9(2)
C13 O5 C14 121.2(2)
C1 N1 C12 108.3(2)
C1 N1 C13 126.3(2)
C12 N1 C13 124.2(2)
C2 N2 C18 124.6(2)
C2 N2 C3 119.5(2)
C18 N2 C3 115.7(2)
C4 N3 C5 58.90(18)
C4 N3 S1 112.35(18)
C5 N3 S1 115.92(18)
C6 C1 N1 109.0(2)
C6 C1 C2 129.4(2)
N1 C1 C2 118.5(2)
O1 C2 N2 124.8(3)
O1 C2 C1 119.3(3)
N2 C2 C1 115.9(2)
N2 C3 C4 108.7(2)
C5 C4 N3 60.96(18)
C5 C4 C3 118.8(2)
N3 C4 C3 115.5(2)
C4 C5 C6 119.3(2)
C4 C5 N3 60.15(18)
C6 C5 N3 116.6(2)
C1 C6 C7 107.9(2)
C1 C6 C5 124.4(3)
C7 C6 C5 127.3(2)
C8 C7 C12 118.8(3)
C8 C7 C6 133.6(3)
C12 C7 C6 107.6(2)
C9 C8 C7 118.8(3)
C8 C9 C10 121.3(3)
C11 C10 C9 122.0(3)
C10 C11 C12 116.8(3)
C11 C12 N1 130.6(3)
C11 C12 C7 122.3(3)
N1 C12 C7 107.2(2)
O4 C13 O5 128.3(3)
O4 C13 N1 121.4(3)
O5 C13 N1 110.2(3)
O5 C14 C17A 104.0(4)
O5 C14 C16B 111.6(4)
C17A C14 C16B 130.7(5)
O5 C14 C15B 113.1(6)
C17A C14 C15B 71.5(7)
C16B C14 C15B 120.3(7)
O5 C14 C16A 107.5(3)
C17A C14 C16A 118.4(5)
C16B C14 C16A 18.1(4)
C15B C14 C16A 134.1(7)
O5 C14 C17B 97.4(4)
C17A C14 C17B 33.8(4)
C16B C14 C17B 106.8(5)
C15B C14 C17B 104.6(7)
C16A C14 C17B 90.3(5)
O5 C14 C15A 108.7(3)
C17A C14 C15A 104.6(5)
C16B C14 C15A 95.3(5)
C15B C14 C15A 33.3(6)
C16A C14 C15A 112.9(4)
C17B C14 C15A 136.6(5)
O2 C18 O3 127.2(3)
O2 C18 N2 120.8(3)
O3 C18 N2 112.0(3)
O3 C19 C22B 109.0(4)
O3 C19 C21A 107.0(5)
C22B C19 C21A 129.2(7)
O3 C19 C20B 101.5(4)
C22B C19 C20B 114.7(6)
C21A C19 C20B 91.4(6)
O3 C19 C22A 110.3(5)
C22B C19 C22A 18.1(6)
C21A C19 C22A 113.8(7)
C20B C19 C22A 129.9(7)
O3 C19 C20A 101.4(4)
C22B C19 C20A 92.9(6)
C21A C19 C20A 113.7(6)
C20B C19 C20A 23.8(5)
C22A C19 C20A 109.8(7)
O3 C19 C21B 112.0(4)
C22B C19 C21B 111.2(6)
C21A C19 C21B 19.5(5)
C20B C19 C21B 108.2(6)
C22A C19 C21B 94.8(6)
C20A C19 C21B 128.1(6)
C24 C23 C28 119.6(3)
C24 C23 S1 120.6(3)
C28 C23 S1 119.6(3)
C23 C24 C25 119.0(3)
C26 C25 C24 122.4(4)
C25 C26 C27 117.6(3)
C25 C26 C29 121.5(4)
C27 C26 C29 120.9(4)
C28 C27 C26 121.4(4)
C27 C28 C23 119.9(4)

loop_
_geom_bond_atom_site_label_1
_geom_bond_atom_site_label_2
_geom_bond_distance
C15A C14 1.549(2)
C16A C14 1.539(2)
C17A C14 1.532(2)
C15B C14 1.535(2)
C16B C14 1.534(2)
C17B C14 1.547(2)
C20A C19 1.539(2)
C21A C19 1.537(2)
C22A C19 1.538(2)
C20B C19 1.538(2)
C21B C19 1.540(2)
C22B C19 1.537(2)
S1 O7 1.427(2)
S1 O6 1.434(2)
S1 N3 1.678(2)
S1 C23 1.750(3)
O1 C2 1.212(3)
O2 C18 1.193(4)
O3 C18 1.304(4)
O3 C19 1.476(4)
O4 C13 1.202(4)
O5 C13 1.307(4)
O5 C14 1.496(3)
N1 C1 1.400(3)
N1 C12 1.402(3)
N1 C13 1.410(3)
N2 C2 1.396(4)
N2 C18 1.419(4)
N2 C3 1.477(3)
N3 C4 1.490(4)
N3 C5 1.502(4)
C1 C6 1.365(4)
C1 C2 1.487(4)
C3 C4 1.502(4)
C4 C5 1.471(4)
C5 C6 1.483(4)
C6 C7 1.427(4)
C7 C8 1.406(4)
C7 C12 1.407(4)
C8 C9 1.359(4)
C9 C10 1.391(5)
C10 C11 1.377(4)
C11 C12 1.388(4)
C23 C24 1.370(5)
C23 C28 1.384(4)
C24 C25 1.385(5)
C25 C26 1.359(5)
C26 C27 1.380(5)
C26 C29 1.520(5)
C27 C28 1.368(5)
